data_7052340
loop_
_publ_author_name
'Alba E. D\'iaz-\'Alvarez'
'Pascale Crochet'
'Maria Zablocka'
'Victorio Cadierno'
'Carine Duhayon'
'Jos\'e Gimeno'
'Jean-Pierre Majoral'

_publ_section_title
;
 Imination reactions of free and coordinated
 2-diphenylphosphino-1-phenyl-phospholane: Access to regioisomeric
 ruthenium(<small>II</small>) complexes containing novel
 iminophosphorane--phosphine ligands
;
_journal_issue 9
_journal_name_full 'New Journal of Chemistry'
_journal_page_first 1295
_journal_paper_doi 10.1039/b606781f
_journal_volume 30
_journal_year 2006
_chemical_formula_moiety 'C44 H46 Cl2 N O3 P3 Ru, C H Cl3 '
_chemical_formula_sum 'C45 H47 Cl5 N O3 P3 Ru'
_chemical_formula_weight 1021.07
_space_group_IT_number 14
_symmetry_cell_setting monoclinic
_symmetry_space_group_name_Hall '-P 2ybc'
_symmetry_space_group_name_H-M 'P 1 21/c 1'
_atom_sites_solution_hydrogens geom
_atom_sites_solution_primary direct
_audit_creation_date 04-11-04
_audit_creation_method CRYSTALS_ver_12.24
_cell_angle_alpha 90
_cell_angle_beta 95.89(3)
_cell_angle_gamma 90
_cell_formula_units_Z 4
_cell_length_a 22.247(4)
_cell_length_b 10.040(2)
_cell_length_c 20.632(4)
_cell_measurement_reflns_used 5837
_cell_measurement_temperature 180
_cell_measurement_theta_max 26.6
_cell_measurement_theta_min 2.7
_cell_volume 4584.0(15)
_computing_cell_refinement 'CrysAlis RED, (Oxford Diffraction, 2002)'
_computing_data_collection 'Xcalibur, (Oxford Diffraction, 2002)'
_computing_data_reduction 'CrysAlis RED, (Oxford Diffraction, 2002)'
_computing_molecular_graphics 'CAMERON (Watkin et al 1996)'
_computing_publication_material 'CRYSTALS (Betteridge et al 2003)'
_computing_structure_refinement 'CRYSTALS (Betteridge et al 2003)'
_computing_structure_solution 'SIR92 (Altomare et al, 1994)'
_diffrn_ambient_temperature 180
_diffrn_measured_fraction_theta_full 0.997
_diffrn_measured_fraction_theta_max 0.997
_diffrn_measurement_device_type 'Oxford Diffraction XCALIBUR'
_diffrn_measurement_method '\f & \w scans'
_diffrn_radiation_monochromator graphite
_diffrn_radiation_type 'Mo K\a'
_diffrn_radiation_wavelength 0.71073
_diffrn_reflns_av_R_equivalents 0.036
_diffrn_reflns_limit_h_max 27
_diffrn_reflns_limit_h_min -27
_diffrn_reflns_limit_k_max 10
_diffrn_reflns_limit_k_min -12
_diffrn_reflns_limit_l_max 25
_diffrn_reflns_limit_l_min -25
_diffrn_reflns_number 34425
_diffrn_reflns_theta_full 26.578
_diffrn_reflns_theta_max 26.578
_diffrn_reflns_theta_min 2.739
_diffrn_standards_number 0
_exptl_absorpt_coefficient_mu 0.779
_exptl_absorpt_correction_T_max 0.93
_exptl_absorpt_correction_T_min 0.86
_exptl_absorpt_correction_type multi-scan
_exptl_absorpt_process_details '[c.f. r.h. blessing, acta cryst. (1995), a51, 33-38]'
_exptl_crystal_colour orange
_exptl_crystal_density_diffrn 1.479
_exptl_crystal_description block
_exptl_crystal_F_000 2088.001
_exptl_crystal_size_max 0.45
_exptl_crystal_size_mid 0.20
_exptl_crystal_size_min 0.10
_refine_diff_density_max 0.70
_refine_diff_density_min -0.57
_refine_ls_extinction_method None
_refine_ls_goodness_of_fit_ref 1.1191
_refine_ls_hydrogen_treatment refU
_refine_ls_matrix_type full
_refine_ls_number_parameters 404
_refine_ls_number_reflns 4376
_refine_ls_number_restraints 6
_refine_ls_R_factor_all 0.0884
_refine_ls_R_factor_gt 0.0417
_refine_ls_shift/su_max 0.018222
_refine_ls_structure_factor_coef F
_refine_ls_weighting_details
;
Method, part 1, Chebychev polynomial, (Watkin, 1994, Prince, 1982)
[weight] = 1.0/[A~0~*T~0~(x)+A~1~*T~1~(x) ... +A~n-1~]*T~n-1~(x)]
where A~i~ are the Chebychev coefficients listed below and x= Fcalc/Fmax
Method = Robust Weighting (Prince, 1982)
W = [weight] * [1-(deltaF/6*sigmaF)^2^]^2^
A~i~ are:
1.77 -0.138 1.28
;
_refine_ls_weighting_scheme calc
_refine_ls_wR_factor_all 0.0519
_refine_ls_wR_factor_gt 0.0493
_refine_ls_wR_factor_ref 0.0493
_reflns_limit_h_max 27
_reflns_limit_h_min -27
_reflns_limit_k_max 12
_reflns_limit_k_min 0
_reflns_limit_l_max 25
_reflns_limit_l_min 0
_reflns_number_gt 4376
_reflns_number_total 9554
_reflns_threshold_expression I>2.50u(I)
_cod_data_source_file b606781f.txt
_cod_data_source_block CRYSTALS_cif
_cod_depositor_comments
;
The following automatic conversions were performed:
'_symmetry_cell_setting' value 'Monoclinic' changed to 'monoclinic'
according to '/home/saulius/struct/CIF-dictionaries/cif_core.dic'
dictionary named 'cif_core.dic' version 2.4.1 from 2010-06-29.

Automatic conversion script
Id: cif_fix_enum 1527 2010-12-29 10:47:43Z saulius 
;
_cod_original_cell_volume 4584.0(16)
_cod_original_sg_symbol_H-M 'P 1 21/c 1 '
_cod_original_formula_sum 'C45 H47 Cl5 N1 O3 P3 Ru1'
_cod_database_code 7052340

loop_
_symmetry_equiv_pos_as_xyz
x,y,z
-x,-y,-z
-x,y+1/2,-z+1/2
x,-y+1/2,z+1/2

loop_
_atom_site_label
_atom_site_type_symbol
_atom_site_fract_x
_atom_site_fract_y
_atom_site_fract_z
_atom_site_U_iso_or_equiv
_atom_site_occupancy
_atom_site_adp_type
_atom_site_refinement_flags_posn
_atom_site_refinement_flags_adp
_atom_site_refinement_flags_occupancy
_atom_site_disorder_assembly
_atom_site_disorder_group
_atom_site_attached_hydrogens
Ru1 Ru 0.375695(19) 0.49468(5) 0.45160(2) 0.0225 1.0000 Uani . . . . . .
P1 P 0.27035(6) 0.51809(15) 0.45172(7) 0.0240 1.0000 Uani . . . . . .
P2 P 0.17683(8) 0.5515(2) 0.56331(8) 0.0436 1.0000 Uani D . . . . .
P3 P 0.14837(9) 0.3727(2) 0.66247(8) 0.0455 1.0000 Uani . . . . . .
N1 N 0.1893(3) 0.4299(6) 0.6112(3) 0.0410 1.0000 Uani . . . . . .
O1 O 0.1040(2) 0.4539(6) 0.6912(2) 0.0619 1.0000 Uani . . . . . .
O2 O 0.1213(3) 0.2428(6) 0.6264(2) 0.0626 1.0000 Uani D . . . . .
O3 O 0.1927(2) 0.3155(5) 0.7207(2) 0.0496 1.0000 Uani D . . . . .
C1 C 0.2336(3) 0.6199(6) 0.3853(3) 0.0274 1.0000 Uani . . . . . .
C2 C 0.2654(3) 0.7293(6) 0.3653(3) 0.0339 1.0000 Uani . . . . . .
C3 C 0.2378(3) 0.8201(6) 0.3205(3) 0.0383 1.0000 Uani . . . . . .
C4 C 0.1786(3) 0.8016(7) 0.2955(3) 0.0450 1.0000 Uani . . . . . .
C5 C 0.1467(3) 0.6930(8) 0.3145(3) 0.0485 1.0000 Uani . . . . . .
C6 C 0.1732(3) 0.6024(7) 0.3598(3) 0.0374 1.0000 Uani . . . . . .
C7 C 0.2363(3) 0.3534(6) 0.4450(3) 0.0289 1.0000 Uani . . . . . .
C8 C 0.2112(3) 0.2994(7) 0.3859(3) 0.0355 1.0000 Uani . . . . . .
C9 C 0.1905(4) 0.1695(7) 0.3825(4) 0.0485 1.0000 Uani . . . . . .
C10 C 0.1961(4) 0.0905(8) 0.4383(4) 0.0598 1.0000 Uani . . . . . .
C11 C 0.2210(4) 0.1407(7) 0.4961(4) 0.0524 1.0000 Uani . . . . . .
C12 C 0.2421(3) 0.2714(6) 0.5006(3) 0.0350 1.0000 Uani . . . . . .
C13 C 0.2452(3) 0.5983(6) 0.5264(3) 0.0320 1.0000 Uani . . . . . .
C14 C 0.2388(3) 0.7508(7) 0.5204(4) 0.0468 1.0000 Uani . . . . . .
C15 C 0.2162(4) 0.8014(8) 0.5817(4) 0.0625 1.0000 Uani . . . . . .
C16 C 0.1680(5) 0.7099(9) 0.6028(5) 0.0845 1.0000 Uani . . . . . .
C35 C 0.3949(3) 0.2982(6) 0.4089(3) 0.0319 1.0000 Uani . . . . . .
C36 C 0.4509(3) 0.3534(6) 0.4361(3) 0.0301 1.0000 Uani . . . . . .
C37 C 0.4695(3) 0.4808(6) 0.4203(3) 0.0316 1.0000 Uani . . . . . .
C38 C 0.4333(3) 0.5619(6) 0.3755(3) 0.0322 1.0000 Uani . . . . . .
C39 C 0.3791(3) 0.5094(8) 0.3457(2) 0.0360 1.0000 Uani . . . . . .
C40 C 0.3600(3) 0.3792(6) 0.3626(3) 0.0338 1.0000 Uani . . . . . .
C41 C 0.3744(3) 0.1592(7) 0.4232(4) 0.0487 1.0000 Uani . . . . . .
C42 C 0.3832(5) 0.0678(9) 0.3661(5) 0.0764 1.0000 Uani . . . . . .
C43 C 0.4047(7) 0.1015(9) 0.4845(5) 0.0985 1.0000 Uani . . . . . .
C44 C 0.4534(4) 0.7004(7) 0.3610(3) 0.0491 1.0000 Uani . . . . . .
C45 C 0.4207(3) 0.6588(7) 0.6742(3) 0.0410 1.0000 Uani . . . . . .
Cl1 Cl 0.38992(7) 0.71192(14) 0.50097(7) 0.0316 1.0000 Uani . . . . . .
Cl2 Cl 0.37492(7) 0.41488(14) 0.56159(7) 0.0300 1.0000 Uani . . . . . .
Cl3 Cl 0.45638(10) 0.8134(2) 0.67126(11) 0.0668 1.0000 Uani . . . . . .
Cl4 Cl 0.34932(9) 0.6751(2) 0.70307(11) 0.0574 1.0000 Uani . . . . . .
Cl5 Cl 0.46527(11) 0.5498(3) 0.72483(10) 0.0758 1.0000 Uani . . . . . .
C17 C 0.1136(3) 0.5552(9) 0.5046(4) 0.0437(14) 0.5000 Uiso DG . . . . .
C18 C 0.0840(4) 0.6675(7) 0.4780(4) 0.0437(14) 0.5000 Uiso G . . . . .
C19 C 0.0361(4) 0.6539(7) 0.4296(4) 0.0437(14) 0.5000 Uiso G . . . . .
C20 C 0.0177(3) 0.5278(9) 0.4079(4) 0.0437(14) 0.5000 Uiso G . . . . .
C21 C 0.0473(4) 0.4154(7) 0.4345(4) 0.0437(14) 0.5000 Uiso G . . . . .
C22 C 0.0952(4) 0.4291(8) 0.4828(4) 0.0437(14) 0.5000 Uiso G . . . . .
C23 C 0.0794(5) 0.1471(11) 0.6406(6) 0.089(2) 0.6000 Uiso DG . . . . .
C24 C 0.0588(5) 0.0587(12) 0.5914(5) 0.089(2) 0.6000 Uiso G . . . . .
C25 C 0.0125(5) -0.0299(11) 0.6009(5) 0.089(2) 0.6000 Uiso G . . . . .
C26 C -0.0133(4) -0.0300(11) 0.6595(6) 0.089(2) 0.6000 Uiso G . . . . .
C27 C 0.0073(5) 0.0584(13) 0.7087(5) 0.089(2) 0.6000 Uiso G . . . . .
C28 C 0.0537(6) 0.1470(11) 0.6992(6) 0.089(2) 0.6000 Uiso G . . . . .
C29 C 0.2381(3) 0.2288(6) 0.7092(4) 0.0543(11) 0.7000 Uiso DG . . . . .
C30 C 0.2928(3) 0.2729(5) 0.6900(4) 0.0543(11) 0.7000 Uiso G . . . . .
C31 C 0.3377(2) 0.1815(7) 0.6793(4) 0.0543(11) 0.7000 Uiso G . . . . .
C32 C 0.3278(3) 0.0462(6) 0.6876(4) 0.0543(11) 0.7000 Uiso G . . . . .
C33 C 0.2731(3) 0.0022(5) 0.7067(4) 0.0543(11) 0.7000 Uiso G . . . . .
C34 C 0.2282(2) 0.0935(7) 0.7175(4) 0.0543(11) 0.7000 Uiso G . . . . .
C171 C 0.1143(4) 0.5043(10) 0.5022(4) 0.0532(17) 0.5000 Uiso DG . . . . .
C181 C 0.0804(4) 0.6043(8) 0.4694(5) 0.0532(17) 0.5000 Uiso G . . . . .
C191 C 0.0340(4) 0.5716(9) 0.4217(5) 0.0532(17) 0.5000 Uiso G . . . . .
C201 C 0.0216(4) 0.4388(11) 0.4067(4) 0.0532(17) 0.5000 Uiso G . . . . .
C211 C 0.0556(5) 0.3387(8) 0.4395(5) 0.0532(17) 0.5000 Uiso G . . . . .
C221 C 0.1020(4) 0.3714(9) 0.4872(5) 0.0532(17) 0.5000 Uiso G . . . . .
C231 C 0.0788(7) 0.1671(16) 0.6573(9) 0.088(3) 0.4000 Uiso DG . . . . .
C241 C 0.0751(8) 0.0375(18) 0.6334(8) 0.088(3) 0.4000 Uiso G . . . . .
C251 C 0.0383(8) -0.0550(13) 0.6602(9) 0.088(3) 0.4000 Uiso G . . . . .
C261 C 0.0051(7) -0.0180(15) 0.7109(9) 0.088(3) 0.4000 Uiso G . . . . .
C271 C 0.0088(7) 0.1116(17) 0.7347(8) 0.088(3) 0.4000 Uiso G . . . . .
C281 C 0.0456(8) 0.2041(13) 0.7079(9) 0.088(3) 0.4000 Uiso G . . . . .
C291 C 0.2455(5) 0.2425(15) 0.7088(10) 0.052(3) 0.3000 Uiso DG . . . . .
C301 C 0.2982(7) 0.3176(11) 0.7118(9) 0.052(3) 0.3000 Uiso G . . . . .
C311 C 0.3528(5) 0.2567(15) 0.7027(9) 0.052(3) 0.3000 Uiso G . . . . .
C321 C 0.3547(4) 0.1206(15) 0.6906(9) 0.052(3) 0.3000 Uiso G . . . . .
C331 C 0.3020(6) 0.0455(11) 0.6876(9) 0.052(3) 0.3000 Uiso G . . . . .
C341 C 0.2474(5) 0.1064(15) 0.6967(9) 0.052(3) 0.3000 Uiso G . . . . .
H21 H 0.3085 0.7429 0.3833 0.080(4) 1.0000 Uiso . . . . . .
H31 H 0.2610 0.8985 0.3065 0.080(4) 1.0000 Uiso . . . . . .
H41 H 0.1587 0.8668 0.2635 0.080(4) 1.0000 Uiso . . . . . .
H51 H 0.1039 0.6793 0.2955 0.080(4) 1.0000 Uiso . . . . . .
H61 H 0.1493 0.5253 0.3742 0.080(4) 1.0000 Uiso . . . . . .
H81 H 0.2081 0.3556 0.3456 0.080(4) 1.0000 Uiso . . . . . .
H91 H 0.1717 0.1325 0.3401 0.080(4) 1.0000 Uiso . . . . . .
H101 H 0.1814 -0.0038 0.4358 0.080(4) 1.0000 Uiso . . . . . .
H111 H 0.2244 0.0831 0.5359 0.080(4) 1.0000 Uiso . . . . . .
H121 H 0.2611 0.3069 0.5432 0.080(4) 1.0000 Uiso . . . . . .
H131 H 0.2792 0.5836 0.5613 0.080(4) 1.0000 Uiso . . . . . .
H141 H 0.2790 0.7915 0.5149 0.080(4) 1.0000 Uiso . . . . . .
H142 H 0.2095 0.7738 0.4821 0.080(4) 1.0000 Uiso . . . . . .
H151 H 0.2506 0.8060 0.6169 0.080(4) 1.0000 Uiso . . . . . .
H152 H 0.1989 0.8926 0.5737 0.080(4) 1.0000 Uiso . . . . . .
H161 H 0.1732 0.6988 0.6512 0.080(4) 1.0000 Uiso . . . . . .
H162 H 0.1270 0.7476 0.5892 0.080(4) 1.0000 Uiso . . . . . .
H181 H 0.0970 0.7582 0.4935 0.080(4) 0.5000 Uiso . . . . . .
H191 H 0.0147 0.7346 0.4103 0.080(4) 0.5000 Uiso . . . . . .
H201 H -0.0169 0.5178 0.3729 0.080(4) 0.5000 Uiso . . . . . .
H211 H 0.0340 0.3247 0.4186 0.080(4) 0.5000 Uiso . . . . . .
H221 H 0.1163 0.3482 0.5018 0.080(4) 0.5000 Uiso . . . . . .
H241 H 0.0773 0.0587 0.5492 0.080(4) 0.6000 Uiso . . . . . .
H251 H -0.0024 -0.0935 0.5655 0.080(4) 0.6000 Uiso . . . . . .
H261 H -0.0466 -0.0937 0.6663 0.080(4) 0.6000 Uiso . . . . . .
H271 H -0.0111 0.0582 0.7509 0.080(4) 0.6000 Uiso . . . . . .
H281 H 0.0686 0.2104 0.7346 0.080(4) 0.6000 Uiso . . . . . .
H301 H 0.3000 0.3703 0.6843 0.080(4) 0.7000 Uiso . . . . . .
H311 H 0.3771 0.2133 0.6658 0.080(4) 0.7000 Uiso . . . . . .
H321 H 0.3601 -0.0194 0.6800 0.080(4) 0.7000 Uiso . . . . . .
H331 H 0.2659 -0.0952 0.7126 0.080(4) 0.7000 Uiso . . . . . .
H341 H 0.1888 0.0618 0.7311 0.080(4) 0.7000 Uiso . . . . . .
H361 H 0.4778 0.2987 0.4676 0.080(4) 1.0000 Uiso . . . . . .
H371 H 0.5090 0.5157 0.4408 0.080(4) 1.0000 Uiso . . . . . .
H391 H 0.3537 0.5632 0.3125 0.080(4) 1.0000 Uiso . . . . . .
H401 H 0.3209 0.3437 0.3412 0.080(4) 1.0000 Uiso . . . . . .
H411 H 0.3300 0.1632 0.4276 0.080(4) 1.0000 Uiso . . . . . .
H421 H 0.3694 -0.0241 0.3760 0.080(4) 1.0000 Uiso . . . . . .
H422 H 0.4269 0.0658 0.3589 0.080(4) 1.0000 Uiso . . . . . .
H423 H 0.3589 0.1019 0.3260 0.080(4) 1.0000 Uiso . . . . . .
H431 H 0.3987 0.1619 0.5218 0.080(4) 1.0000 Uiso . . . . . .
H432 H 0.4488 0.0913 0.4805 0.080(4) 1.0000 Uiso . . . . . .
H433 H 0.3868 0.0121 0.4923 0.080(4) 1.0000 Uiso . . . . . .
H441 H 0.4227 0.7430 0.3286 0.080(4) 1.0000 Uiso . . . . . .
H442 H 0.4576 0.7540 0.4020 0.080(4) 1.0000 Uiso . . . . . .
H443 H 0.4932 0.6965 0.3425 0.080(4) 1.0000 Uiso . . . . . .
H451 H 0.4152 0.6206 0.6293 0.080(4) 1.0000 Uiso . . . . . .
H1811 H 0.0891 0.6997 0.4801 0.080(4) 0.5000 Uiso . . . . . .
H1911 H 0.0094 0.6434 0.3980 0.080(4) 0.5000 Uiso . . . . . .
H2011 H -0.0118 0.4150 0.3723 0.080(4) 0.5000 Uiso . . . . . .
H2111 H 0.0466 0.2429 0.4286 0.080(4) 0.5000 Uiso . . . . . .
H2211 H 0.1263 0.2992 0.5106 0.080(4) 0.5000 Uiso . . . . . .
H2411 H 0.0985 0.0097 0.5975 0.080(4) 0.4000 Uiso . . . . . .
H2511 H 0.0354 -0.1494 0.6439 0.080(4) 0.4000 Uiso . . . . . .
H2611 H -0.0217 -0.0854 0.7308 0.080(4) 0.4000 Uiso . . . . . .
H2711 H -0.0157 0.1377 0.7714 0.080(4) 0.4000 Uiso . . . . . .
H2811 H 0.0474 0.2968 0.7250 0.080(4) 0.4000 Uiso . . . . . .
H3011 H 0.2967 0.4152 0.7200 0.080(4) 0.3000 Uiso . . . . . .
H3111 H 0.3909 0.3107 0.7049 0.080(4) 0.3000 Uiso . . . . . .
H3211 H 0.3944 0.0769 0.6839 0.080(4) 0.3000 Uiso . . . . . .
H3311 H 0.3039 -0.0527 0.6785 0.080(4) 0.3000 Uiso . . . . . .
H3411 H 0.2116 0.0463 0.6927 0.080(4) 0.3000 Uiso . . . . . .

loop_
_atom_site_aniso_label
_atom_site_aniso_U_11
_atom_site_aniso_U_22
_atom_site_aniso_U_33
_atom_site_aniso_U_23
_atom_site_aniso_U_13
_atom_site_aniso_U_12
Ru1 0.02333(19) 0.0232(2) 0.02108(18) 0.0015(2) 0.00351(13) 0.0025(2)
P1 0.0237(7) 0.0255(8) 0.0235(6) 0.0031(6) 0.0049(5) 0.0011(6)
P2 0.0451(10) 0.0523(10) 0.0366(10) 0.0122(8) 0.0200(8) 0.0154(8)
P3 0.0503(11) 0.0568(12) 0.0300(9) 0.0006(8) 0.0076(8) -0.0116(9)
N1 0.048(3) 0.045(3) 0.031(3) 0.008(3) 0.010(2) 0.004(3)
O1 0.049(3) 0.094(4) 0.046(3) -0.004(3) 0.020(2) -0.001(3)
O2 0.077(4) 0.065(4) 0.044(3) 0.003(3) 0.001(3) -0.032(3)
O3 0.062(3) 0.064(3) 0.023(2) 0.001(2) 0.005(2) -0.011(3)
C1 0.028(3) 0.031(3) 0.024(3) 0.004(2) 0.006(2) 0.007(2)
C2 0.034(3) 0.031(3) 0.038(3) 0.006(3) 0.009(3) 0.007(3)
C3 0.051(4) 0.032(3) 0.034(3) 0.010(3) 0.014(3) 0.009(3)
C4 0.053(4) 0.047(4) 0.036(4) 0.015(3) 0.007(3) 0.020(3)
C5 0.036(4) 0.068(5) 0.040(4) 0.010(4) -0.006(3) 0.017(4)
C6 0.031(3) 0.050(4) 0.032(3) 0.004(3) 0.009(3) 0.005(3)
C7 0.029(3) 0.024(3) 0.035(3) 0.000(2) 0.011(3) -0.002(2)
C8 0.034(3) 0.038(4) 0.035(3) -0.001(3) 0.004(3) -0.009(3)
C9 0.059(5) 0.043(4) 0.045(4) -0.012(3) 0.012(3) -0.019(4)
C10 0.084(6) 0.041(4) 0.057(5) -0.004(4) 0.017(4) -0.023(4)
C11 0.071(5) 0.040(4) 0.048(4) 0.010(3) 0.012(4) -0.013(4)
C12 0.041(4) 0.032(3) 0.033(3) 0.002(3) 0.005(3) -0.007(3)
C13 0.039(3) 0.027(3) 0.030(3) 0.003(3) 0.006(3) 0.005(3)
C14 0.048(4) 0.037(4) 0.059(5) -0.003(3) 0.020(4) 0.003(3)
C15 0.081(6) 0.049(5) 0.059(5) -0.015(4) 0.017(4) 0.024(4)
C16 0.132(9) 0.056(5) 0.077(6) 0.019(5) 0.066(6) 0.044(6)
C35 0.035(3) 0.028(3) 0.035(3) -0.012(3) 0.016(3) 0.000(3)
C36 0.027(3) 0.037(3) 0.026(3) 0.000(3) 0.003(2) 0.010(3)
C37 0.026(3) 0.035(4) 0.036(3) -0.001(3) 0.012(2) 0.003(3)
C38 0.039(4) 0.037(3) 0.023(3) 0.002(3) 0.012(3) 0.006(3)
C39 0.036(3) 0.058(4) 0.015(2) 0.001(3) 0.005(2) 0.015(4)
C40 0.027(3) 0.042(4) 0.032(3) -0.015(3) 0.004(2) 0.005(3)
C41 0.052(4) 0.030(4) 0.067(5) -0.005(3) 0.023(4) 0.001(3)
C42 0.092(7) 0.043(5) 0.098(7) -0.032(5) 0.031(6) -0.017(5)
C43 0.189(13) 0.027(4) 0.080(7) 0.004(5) 0.018(7) 0.000(6)
C44 0.072(5) 0.042(4) 0.038(4) 0.012(3) 0.027(4) -0.005(4)
C45 0.046(4) 0.043(4) 0.034(3) -0.001(3) 0.005(3) 0.010(3)
Cl1 0.0354(8) 0.0251(7) 0.0345(8) -0.0026(6) 0.0052(6) -0.0028(6)
Cl2 0.0341(8) 0.0310(8) 0.0249(7) 0.0041(6) 0.0034(5) 0.0009(6)
Cl3 0.0688(14) 0.0606(13) 0.0736(14) -0.0221(11) 0.0199(11) -0.0201(11)
Cl4 0.0496(11) 0.0548(11) 0.0694(13) -0.0036(10) 0.0136(9) 0.0061(9)
Cl5 0.0919(16) 0.0965(17) 0.0414(10) 0.0098(10) 0.0182(10) 0.0546(14)

loop_
_atom_type_symbol
_atom_type_scat_dispersion_real
_atom_type_scat_dispersion_imag
_atom_type_scat_Cromer_Mann_a1
_atom_type_scat_Cromer_Mann_b1
_atom_type_scat_Cromer_Mann_a2
_atom_type_scat_Cromer_Mann_b2
_atom_type_scat_Cromer_Mann_a3
_atom_type_scat_Cromer_Mann_b3
_atom_type_scat_Cromer_Mann_a4
_atom_type_scat_Cromer_Mann_b4
_atom_type_scat_Cromer_Mann_c
_atom_type_scat_source
C 0.0033 0.0016 2.3100 20.8439 1.0200 10.2075 1.5886 0.5687 0.8650 51.6512 0.2156 'International Tables Vol C 4.2.6.8 and 6.1.1.4'
H 0.0000 0.0000 0.4930 10.5109 0.3229 26.1257 0.1402 3.1424 0.0408 57.7998 0.0030 'International Tables Vol C 4.2.6.8 and 6.1.1.4'
N 0.0061 0.0033 12.2126 0.0057 3.1322 9.8933 2.0125 28.9975 1.1663 0.5826 -11.5290 'International Tables Vol C 4.2.6.8 and 6.1.1.4'
O 0.0106 0.0060 3.0485 13.2771 2.2868 5.7011 1.5463 0.3239 0.8670 32.9089 0.2508 'International Tables Vol C 4.2.6.8 and 6.1.1.4'
P 0.1023 0.0942 6.4345 1.9067 4.1791 27.1570 1.7800 0.5260 1.4908 68.1645 1.1149 'International Tables Vol C 4.2.6.8 and 6.1.1.4'
Cl 0.1484 0.1585 11.4604 0.0104 7.1964 1.1662 6.2556 18.5194 1.6455 47.7784 -9.5574 'International Tables Vol C 4.2.6.8 and 6.1.1.4'
Ru -1.2594 0.8363 19.2674 0.8085 12.9182 8.4347 4.8634 24.7997 1.5676 94.2928 5.3787 'International Tables Vol C 4.2.6.8 and 6.1.1.4'

loop_
_geom_angle_atom_site_label_1
_geom_angle_site_symmetry_1
_geom_angle_atom_site_label_2
_geom_angle_site_symmetry_2
_geom_angle_atom_site_label_3
_geom_angle_site_symmetry_3
_geom_angle
_geom_angle_publ_flag
P1 . Ru1 . C35 . 108.74(16) yes
P1 . Ru1 . C36 . 145.14(17) yes
C35 . Ru1 . C36 . 37.2(2) yes
P1 . Ru1 . C37 . 163.34(15) yes
C35 . Ru1 . C37 . 67.0(2) yes
C36 . Ru1 . C37 . 36.1(2) yes
P1 . Ru1 . C38 . 127.90(16) yes
C35 . Ru1 . C38 . 80.9(2) yes
C36 . Ru1 . C38 . 66.4(2) yes
C37 . Ru1 . C38 . 36.9(2) yes
P1 . Ru1 . C39 . 97.48(15) yes
C35 . Ru1 . C39 . 68.8(3) yes
C36 . Ru1 . C39 . 78.3(2) yes
C37 . Ru1 . C39 . 65.9(2) yes
C38 . Ru1 . C39 . 36.8(2) yes
P1 . Ru1 . C40 . 88.90(16) yes
C35 . Ru1 . C40 . 37.8(2) yes
C36 . Ru1 . C40 . 66.3(2) yes
C37 . Ru1 . C40 . 78.3(2) yes
C38 . Ru1 . C40 . 67.7(2) yes
P1 . Ru1 . Cl1 . 89.81(6) yes
C35 . Ru1 . Cl1 . 161.45(16) yes
C36 . Ru1 . Cl1 . 124.39(17) yes
C37 . Ru1 . Cl1 . 95.27(17) yes
C38 . Ru1 . Cl1 . 87.92(17) yes
P1 . Ru1 . Cl2 . 85.91(6) yes
C35 . Ru1 . Cl2 . 95.66(17) yes
C36 . Ru1 . Cl2 . 90.11(15) yes
C37 . Ru1 . Cl2 . 110.28(16) yes
C38 . Ru1 . Cl2 . 145.48(17) yes
C39 . Ru1 . C40 . 38.2(3) yes
C39 . Ru1 . Cl1 . 110.0(2) yes
C40 . Ru1 . Cl1 . 147.42(18) yes
C39 . Ru1 . Cl2 . 164.3(2) yes
C40 . Ru1 . Cl2 . 127.14(19) yes
Cl1 . Ru1 . Cl2 . 85.20(6) yes
Ru1 . P1 . C1 . 114.98(19) yes
Ru1 . P1 . C7 . 108.41(19) yes
C1 . P1 . C7 . 107.4(3) yes
Ru1 . P1 . C13 . 115.2(2) yes
C1 . P1 . C13 . 103.1(3) yes
C7 . P1 . C13 . 107.2(3) yes
N1 . P2 . C13 . 111.1(3) yes
N1 . P2 . C16 . 114.8(4) yes
C13 . P2 . C16 . 95.4(4) yes
N1 . P2 . C17 . 121.6(4) yes
C13 . P2 . C17 . 110.4(4) yes
C16 . P2 . C17 . 100.1(5) yes
N1 . P2 . C171 . 107.6(4) yes
C13 . P2 . C171 . 112.5(4) yes
C16 . P2 . C171 . 115.2(5) yes
N1 . P3 . O1 . 122.3(3) yes
N1 . P3 . O2 . 101.7(3) yes
O1 . P3 . O2 . 114.3(3) yes
N1 . P3 . O3 . 106.5(3) yes
O1 . P3 . O3 . 106.9(3) yes
O2 . P3 . O3 . 103.6(3) yes
P2 . N1 . P3 . 128.8(4) yes
P3 . O2 . C23 . 134.2(7) yes
P3 . O2 . C231 . 117.9(9) yes
P3 . O3 . C29 . 120.7(5) yes
P3 . O3 . C291 . 121.0(9) yes
P1 . C1 . C2 . 117.4(5) yes
P1 . C1 . C6 . 123.2(5) yes
C2 . C1 . C6 . 119.0(5) yes
C1 . C2 . C3 . 120.6(6) yes
C1 . C2 . H21 . 119.630 no
C3 . C2 . H21 . 119.721 no
C2 . C3 . C4 . 119.9(6) yes
C2 . C3 . H31 . 120.018 no
C4 . C3 . H31 . 120.037 no
C3 . C4 . C5 . 120.0(6) yes
C3 . C4 . H41 . 120.019 no
C5 . C4 . H41 . 119.940 no
C4 . C5 . C6 . 120.8(7) yes
C4 . C5 . H51 . 119.612 no
C6 . C5 . H51 . 119.570 no
C1 . C6 . C5 . 119.6(6) yes
C1 . C6 . H61 . 120.198 no
C5 . C6 . H61 . 120.225 no
P1 . C7 . C8 . 123.0(5) yes
P1 . C7 . C12 . 117.9(5) yes
C8 . C7 . C12 . 118.7(6) yes
C7 . C8 . C9 . 120.7(6) yes
C7 . C8 . H81 . 119.583 no
C9 . C8 . H81 . 119.671 no
C8 . C9 . C10 . 119.6(7) yes
C8 . C9 . H91 . 120.115 no
C10 . C9 . H91 . 120.271 no
C9 . C10 . C11 . 120.5(7) yes
C9 . C10 . H101 . 119.711 no
C11 . C10 . H101 . 119.794 no
C10 . C11 . C12 . 120.8(7) yes
C10 . C11 . H111 . 119.654 no
C12 . C11 . H111 . 119.587 no
C7 . C12 . C11 . 119.7(6) yes
C7 . C12 . H121 . 120.131 no
C11 . C12 . H121 . 120.174 no
P1 . C13 . P2 . 124.2(4) yes
P1 . C13 . C14 . 113.2(4) yes
P2 . C13 . C14 . 102.5(4) yes
P1 . C13 . H131 . 105.084 no
P2 . C13 . H131 . 105.199 no
C14 . C13 . H131 . 105.090 no
C13 . C14 . C15 . 107.8(6) yes
C13 . C14 . H141 . 109.899 no
C15 . C14 . H141 . 109.923 no
C13 . C14 . H142 . 109.868 no
C15 . C14 . H142 . 109.860 no
H141 . C14 . H142 . 109.470 no
C14 . C15 . C16 . 110.4(7) yes
C14 . C15 . H151 . 109.170 no
C16 . C15 . H151 . 109.329 no
C14 . C15 . H152 . 109.177 no
C16 . C15 . H152 . 109.420 no
H151 . C15 . H152 . 109.356 no
C15 . C16 . P2 . 107.0(5) yes
C15 . C16 . H161 . 110.123 no
P2 . C16 . H161 . 110.189 no
C15 . C16 . H162 . 110.033 no
P2 . C16 . H162 . 110.096 no
H161 . C16 . H162 . 109.389 no
Ru1 . C35 . C36 . 72.2(3) yes
Ru1 . C35 . C40 . 69.2(3) yes
C36 . C35 . C40 . 115.9(5) yes
Ru1 . C35 . C41 . 132.1(4) yes
C36 . C35 . C41 . 123.6(6) yes
C40 . C35 . C41 . 120.3(6) yes
Ru1 . C36 . C35 . 70.5(3) yes
Ru1 . C36 . C37 . 72.3(3) yes
C35 . C36 . C37 . 122.2(5) yes
Ru1 . C36 . H361 . 131.229 no
C35 . C36 . H361 . 118.880 no
C37 . C36 . H361 . 118.877 no
Ru1 . C37 . C36 . 71.5(3) yes
Ru1 . C37 . C38 . 70.8(3) yes
C36 . C37 . C38 . 121.2(6) yes
Ru1 . C37 . H371 . 131.112 no
C36 . C37 . H371 . 119.423 no
C38 . C37 . H371 . 119.426 no
Ru1 . C38 . C37 . 72.4(3) yes
Ru1 . C38 . C39 . 70.4(3) yes
C37 . C38 . C39 . 118.4(6) yes
Ru1 . C38 . C44 . 128.7(4) yes
C37 . C38 . C44 . 120.1(6) yes
C39 . C38 . C44 . 121.5(6) yes
Ru1 . C39 . C38 . 72.8(3) yes
Ru1 . C39 . C40 . 69.8(3) yes
C38 . C39 . C40 . 120.1(5) yes
Ru1 . C39 . H391 . 129.898 no
C38 . C39 . H391 . 119.912 no
C40 . C39 . H391 . 119.957 no
Ru1 . C40 . C39 . 72.0(3) yes
Ru1 . C40 . C35 . 73.0(3) yes
C39 . C40 . C35 . 122.1(5) yes
Ru1 . C40 . H401 . 128.346 no
C39 . C40 . H401 . 119.020 no
C35 . C40 . H401 . 118.916 no
C35 . C41 . C42 . 109.9(6) yes
C35 . C41 . C43 . 114.0(7) yes
C42 . C41 . C43 . 109.9(7) yes
C35 . C41 . H411 . 107.548 no
C42 . C41 . H411 . 107.567 no
C43 . C41 . H411 . 107.672 no
C41 . C42 . H421 . 109.442 no
C41 . C42 . H422 . 109.483 no
H421 . C42 . H422 . 109.569 no
C41 . C42 . H423 . 109.424 no
H421 . C42 . H423 . 109.412 no
H422 . C42 . H423 . 109.498 no
C41 . C43 . H431 . 109.427 no
C41 . C43 . H432 . 109.452 no
H431 . C43 . H432 . 109.684 no
C41 . C43 . H433 . 109.311 no
H431 . C43 . H433 . 109.457 no
H432 . C43 . H433 . 109.496 no
C38 . C44 . H441 . 109.439 no
C38 . C44 . H442 . 109.482 no
H441 . C44 . H442 . 109.465 no
C38 . C44 . H443 . 109.449 no
H441 . C44 . H443 . 109.455 no
H442 . C44 . H443 . 109.536 no
Cl3 . C45 . Cl4 . 111.0(4) yes
Cl3 . C45 . Cl5 . 110.1(4) yes
Cl4 . C45 . Cl5 . 109.4(4) yes
Cl3 . C45 . H451 . 108.699 no
Cl4 . C45 . H451 . 108.729 no
Cl5 . C45 . H451 . 108.749 no
P2 . C17 . C18 . 126.9(5) yes
P2 . C17 . C22 . 113.0(5) yes
C18 . C17 . C22 . 120.00(2) yes
C17 . C18 . C19 . 120.00(2) yes
C17 . C18 . H181 . 120.256 no
C19 . C18 . H181 . 119.744 no
C18 . C19 . C20 . 120.000(4) yes
C18 . C19 . H191 . 120.276 no
C20 . C19 . H191 . 119.724 no
C19 . C20 . C21 . 120.000(16) yes
C19 . C20 . H201 . 120.057 no
C21 . C20 . H201 . 119.943 no
C20 . C21 . C22 . 120.00(2) yes
C20 . C21 . H211 . 119.818 no
C22 . C21 . H211 . 120.183 no
C17 . C22 . C21 . 120.000(16) yes
C17 . C22 . H221 . 120.205 no
C21 . C22 . H221 . 119.795 no
O2 . C23 . C24 . 117.7(9) yes
O2 . C23 . C28 . 122.0(9) yes
C24 . C23 . C28 . 120.000(15) yes
C23 . C24 . C25 . 120.000(15) yes
C23 . C24 . H241 . 120.032 no
C25 . C24 . H241 . 119.968 no
C24 . C25 . C26 . 120.00(2) yes
C24 . C25 . H251 . 120.002 no
C26 . C25 . H251 . 119.998 no
C25 . C26 . C27 . 120.000(15) yes
C25 . C26 . H261 . 120.016 no
C27 . C26 . H261 . 119.983 no
C26 . C27 . C28 . 120.000(15) yes
C26 . C27 . H271 . 120.061 no
C28 . C27 . H271 . 119.939 no
C23 . C28 . C27 . 120.000(15) yes
C23 . C28 . H281 . 119.909 no
C27 . C28 . H281 . 120.090 no
O3 . C29 . C30 . 121.9(5) yes
O3 . C29 . C34 . 118.1(5) yes
C30 . C29 . C34 . 120.000(10) yes
C29 . C30 . C31 . 120.000(10) yes
C29 . C30 . H301 . 119.968 no
C31 . C30 . H301 . 120.031 no
C30 . C31 . C32 . 120.000(17) yes
C30 . C31 . H311 . 119.952 no
C32 . C31 . H311 . 120.047 no
C31 . C32 . C33 . 120.000(7) yes
C31 . C32 . H321 . 119.976 no
C33 . C32 . H321 . 120.024 no
C32 . C33 . C34 . 120.000(10) yes
C32 . C33 . H331 . 120.015 no
C34 . C33 . H331 . 119.985 no
C29 . C34 . C33 . 120.000(7) yes
C29 . C34 . H341 . 119.970 no
C33 . C34 . H341 . 120.030 no
P2 . C171 . C181 . 118.8(6) yes
P2 . C171 . C221 . 121.2(6) yes
C181 . C171 . C221 . 120.00(2) yes
C171 . C181 . C191 . 120.00(2) yes
C171 . C181 . H1811 . 120.200 no
C191 . C181 . H1811 . 119.801 no
C181 . C191 . C201 . 120.000(10) yes
C181 . C191 . H1911 . 120.279 no
C201 . C191 . H1911 . 119.721 no
C191 . C201 . C211 . 120.000(12) yes
C191 . C201 . H2011 . 120.109 no
C211 . C201 . H2011 . 119.891 no
C201 . C211 . C221 . 120.00(2) yes
C201 . C211 . H2111 . 119.859 no
C221 . C211 . H2111 . 120.141 no
C171 . C221 . C211 . 120.000(12) yes
C171 . C221 . H2211 . 120.223 no
C211 . C221 . H2211 . 119.777 no
O2 . C231 . C241 . 111.2(13) yes
O2 . C231 . C281 . 128.7(13) yes
C241 . C231 . C281 . 120.000(9) yes
C231 . C241 . C251 . 120.000(9) yes
C231 . C241 . H2411 . 120.918 no
C251 . C241 . H2411 . 119.081 no
C241 . C251 . C261 . 119.999(19) yes
C241 . C251 . H2511 . 121.066 no
C261 . C251 . H2511 . 118.932 no
C251 . C261 . C271 . 120.000(12) yes
C251 . C261 . H2611 . 120.300 no
C271 . C261 . H2611 . 119.698 no
C261 . C271 . C281 . 120.000(9) yes
C261 . C271 . H2711 . 119.377 no
C281 . C271 . H2711 . 120.621 no
C231 . C281 . C271 . 120.000(12) yes
C231 . C281 . H2811 . 120.796 no
C271 . C281 . H2811 . 119.199 no
O3 . C291 . C301 . 114.7(11) yes
O3 . C291 . C341 . 125.2(11) yes
C301 . C291 . C341 . 120.000(15) yes
C29 . C301 . C311 . 119.2(4) yes
C291 . C301 . C311 . 120.000(15) yes
C291 . C301 . H3011 . 119.932 no
C311 . C301 . H3011 . 120.065 no
C301 . C311 . C321 . 120.001(13) yes
C301 . C311 . H3111 . 120.157 no
C321 . C311 . H3111 . 119.842 no
C311 . C321 . C331 . 120.000(6) yes
C311 . C321 . H3211 . 119.721 no
C331 . C321 . H3211 . 120.279 no
C321 . C331 . C341 . 120.000(15) yes
C321 . C331 . H3311 . 119.252 no
C341 . C331 . H3311 . 120.747 no
C291 . C341 . C331 . 120.001(6) yes
C291 . C341 . H3411 . 124.807 no
C331 . C341 . H3411 . 115.175 no

loop_
_geom_bond_atom_site_label_1
_geom_bond_site_symmetry_1
_geom_bond_atom_site_label_2
_geom_bond_site_symmetry_2
_geom_bond_distance
_geom_bond_publ_flag
Ru1 . P1 . 2.3556(15) yes
Ru1 . C35 . 2.219(6) yes
Ru1 . C36 . 2.242(6) yes
Ru1 . C37 . 2.251(5) yes
Ru1 . C38 . 2.231(6) yes
Ru1 . C39 . 2.199(5) yes
Ru1 . C40 . 2.170(6) yes
Ru1 . Cl1 . 2.4142(16) yes
Ru1 . Cl2 . 2.4083(15) yes
P1 . C1 . 1.833(6) yes
P1 . C7 . 1.818(6) yes
P1 . C13 . 1.875(6) yes
P2 . N1 . 1.577(6) yes
P2 . C13 . 1.830(6) yes
P2 . C16 . 1.808(9) yes
P2 . C17 . 1.761(4) yes
P2 . C171 . 1.841(4) yes
P3 . N1 . 1.573(5) yes
P3 . O1 . 1.452(6) yes
P3 . O2 . 1.589(5) yes
P3 . O3 . 1.582(5) yes
O2 . C23 . 1.391(5) yes
O2 . C231 . 1.415(5) yes
O3 . C29 . 1.372(4) yes
O3 . C291 . 1.427(5) yes
C1 . C2 . 1.392(8) yes
C1 . C6 . 1.403(8) yes
C2 . C3 . 1.395(9) yes
C2 . H21 . 1.001 no
C3 . C4 . 1.377(10) yes
C3 . H31 . 1.001 no
C4 . C5 . 1.379(11) yes
C4 . H41 . 1.000 no
C5 . C6 . 1.392(9) yes
C5 . H51 . 1.000 no
C6 . H61 . 1.000 no
C7 . C8 . 1.397(9) yes
C7 . C12 . 1.407(9) yes
C8 . C9 . 1.382(9) yes
C8 . H81 . 1.001 no
C9 . C10 . 1.393(11) yes
C9 . H91 . 1.001 no
C10 . C11 . 1.360(11) yes
C10 . H101 . 1.001 no
C11 . C12 . 1.392(9) yes
C11 . H111 . 1.001 no
C12 . H121 . 1.001 no
C13 . C14 . 1.541(9) yes
C13 . H131 . 1.001 no
C14 . C15 . 1.497(10) yes
C14 . H141 . 1.000 no
C14 . H142 . 1.000 no
C15 . C16 . 1.509(14) yes
C15 . H151 . 1.001 no
C15 . H152 . 1.000 no
C16 . H161 . 1.000 no
C16 . H162 . 1.001 no
C35 . C36 . 1.424(8) yes
C35 . C40 . 1.423(9) yes
C35 . C41 . 1.508(9) yes
C36 . C37 . 1.394(9) yes
C36 . H361 . 1.001 no
C37 . C38 . 1.418(8) yes
C37 . H371 . 1.000 no
C38 . C39 . 1.400(9) yes
C38 . C44 . 1.501(9) yes
C39 . C40 . 1.429(10) yes
C39 . H391 . 1.001 no
C40 . H401 . 1.000 no
C41 . C42 . 1.521(11) yes
C41 . C43 . 1.489(13) yes
C41 . H411 . 1.001 no
C42 . H421 . 1.000 no
C42 . H422 . 0.999 no
C42 . H423 . 1.001 no
C43 . H431 . 0.999 no
C43 . H432 . 0.998 no
C43 . H433 . 1.001 no
C44 . H441 . 1.001 no
C44 . H442 . 1.000 no
C44 . H443 . 1.000 no
C45 . Cl3 . 1.748(8) yes
C45 . Cl4 . 1.759(7) yes
C45 . Cl5 . 1.749(7) yes
C45 . H451 . 1.000 no
C17 . C18 . 1.3900(2) yes
C17 . C22 . 1.3900(2) yes
C18 . C19 . 1.3900(4) yes
C18 . H181 . 0.997 no
C19 . C20 . 1.3900(2) yes
C19 . H191 . 1.002 no
C20 . C21 . 1.3900(2) yes
C20 . H201 . 1.005 no
C21 . C22 . 1.3900(4) yes
C21 . H211 . 1.003 no
C22 . H221 . 0.998 no
C23 . C24 . 1.3900(3) yes
C23 . C28 . 1.3900(3) yes
C24 . C25 . 1.3900(2) yes
C24 . H241 . 1.001 no
C25 . C26 . 1.3900(3) yes
C25 . H251 . 1.000 no
C26 . C27 . 1.3900(3) yes
C26 . H261 . 0.999 no
C27 . C28 . 1.3900(2) yes
C27 . H271 . 0.999 no
C28 . H281 . 1.000 no
C29 . C30 . 1.3900(3) yes
C29 . C34 . 1.3900(3) yes
C30 . C31 . 1.3900(2) yes
C30 . H301 . 1.001 no
C31 . C32 . 1.3900(3) yes
C31 . H311 . 1.000 no
C32 . C33 . 1.3900(3) yes
C32 . H321 . 0.999 no
C33 . C34 . 1.3900(2) yes
C33 . H331 . 0.999 no
C34 . H341 . 1.000 no
C171 . C181 . 1.3900(3) yes
C171 . C221 . 1.3900(3) yes
C181 . C191 . 1.3900(4) yes
C181 . H1811 . 0.997 no
C191 . C201 . 1.3900(3) yes
C191 . H1911 . 1.001 no
C201 . C211 . 1.3900(3) yes
C201 . H2011 . 1.004 no
C211 . C221 . 1.3900(4) yes
C211 . H2111 . 1.003 no
C221 . H2211 . 0.999 no
C231 . C241 . 1.3900(2) yes
C231 . C281 . 1.3900(3) yes
C241 . C251 . 1.3900(2) yes
C241 . H2411 . 0.989 no
C251 . C261 . 1.3900(3) yes
C251 . H2511 . 1.006 no
C261 . C271 . 1.3900(2) yes
C261 . H2611 . 1.017 no
C271 . C281 . 1.3900(2) yes
C271 . H2711 . 1.011 no
C281 . H2811 . 0.994 no
C291 . C301 . 1.3900(2) yes
C291 . C341 . 1.3900(3) yes
C301 . C311 . 1.3900(2) yes
C301 . H3011 . 0.995 no
C311 . C321 . 1.3900(3) yes
C311 . H3111 . 1.004 no
C321 . C331 . 1.3900(2) yes
C321 . H3211 . 1.009 no
C331 . C341 . 1.3900(2) yes
C331 . H3311 . 1.005 no
C341 . H3411 . 0.997 no
